data_7025604
loop_
_publ_author_name
'Zhang, Chun-Jing'
'Pang, Hai-Jun'
'Tang, Qun'
'Wang, Hui-Yuan'
'Chen, Ya-Guang'

_publ_section_title
;
 Tailoring microstructures of isopolymolybdates: regular tuning of the
 ligand spacer length and metal coordination preferences.
;
_journal_issue 34
_journal_name_full 'Dalton transactions (Cambridge, England : 2003)'
_journal_page_first 7993
_journal_page_last 7999
_journal_paper_doi 10.1039/c002037k
_journal_volume 39
_journal_year 2010
_chemical_formula_sum 'C9 H14 Cu Mo4 N9 O14'
_chemical_formula_weight 919.56
_chemical_name_systematic
;
?
;
_space_group_IT_number 2
_symmetry_cell_setting triclinic
_symmetry_space_group_name_Hall '-P 1'
_symmetry_space_group_name_H-M 'P -1'
_atom_sites_solution_hydrogens geom
_atom_sites_solution_primary direct
_atom_sites_solution_secondary difmap
_audit_creation_method SHELXL-97
_cell_angle_alpha 97.538(2)
_cell_angle_beta 90.294(2)
_cell_angle_gamma 108.6110(19)
_cell_formula_units_Z 2
_cell_length_a 8.2120(14)
_cell_length_b 10.6380(18)
_cell_length_c 13.506(2)
_cell_measurement_reflns_used 25
_cell_measurement_temperature 293(2)
_cell_measurement_theta_max 15
_cell_measurement_theta_min 7.5
_cell_volume 1107.1(3)
_computing_cell_refinement 'Bruker SMART'
_computing_data_collection 'Bruker SMART'
_computing_data_reduction 'Bruker SAINT'
_computing_molecular_graphics 'Bruker SHELXTL'
_computing_publication_material 'Bruker SHELXTL'
_computing_structure_refinement 'SHELXL-97 (Sheldrick, 1997)'
_computing_structure_solution 'SHELXS-97 (Sheldrick, 1990)'
_diffrn_ambient_temperature 293(2)
_diffrn_measured_fraction_theta_full 0.981
_diffrn_measured_fraction_theta_max 0.981
_diffrn_measurement_device_type 'CCD area detector'
_diffrn_measurement_method 'phi and omega scans'
_diffrn_radiation_monochromator graphite
_diffrn_radiation_source 'fine-focus sealed tube'
_diffrn_radiation_type MoK\a
_diffrn_radiation_wavelength 0.71069
_diffrn_reflns_av_R_equivalents 0.0221
_diffrn_reflns_av_sigmaI/netI 0.0474
_diffrn_reflns_limit_h_max 10
_diffrn_reflns_limit_h_min -10
_diffrn_reflns_limit_k_max 10
_diffrn_reflns_limit_k_min -13
_diffrn_reflns_limit_l_max 14
_diffrn_reflns_limit_l_min -16
_diffrn_reflns_number 5946
_diffrn_reflns_theta_full 25.75
_diffrn_reflns_theta_max 25.75
_diffrn_reflns_theta_min 1.52
_diffrn_standards_decay_% none
_diffrn_standards_interval_count 150
_diffrn_standards_number 2
_exptl_absorpt_coefficient_mu 3.238
_exptl_absorpt_correction_T_max 0.702
_exptl_absorpt_correction_T_min 0.700
_exptl_absorpt_correction_type multi-scan
_exptl_absorpt_process_details 'SADABS (Sheldrick, 1996)'
_exptl_crystal_colour blue
_exptl_crystal_density_diffrn 2.753
_exptl_crystal_density_method 'not measured'
_exptl_crystal_description block
_exptl_crystal_F_000 876.0
_exptl_crystal_size_max 0.1124
_exptl_crystal_size_mid 0.1116
_exptl_crystal_size_min 0.1101
_refine_diff_density_max 0.733
_refine_diff_density_min -1.018
_refine_diff_density_rms 0.190
_refine_ls_extinction_method none
_refine_ls_goodness_of_fit_ref 1.053
_refine_ls_hydrogen_treatment refall
_refine_ls_matrix_type full
_refine_ls_number_parameters 337
_refine_ls_number_reflns 4225
_refine_ls_number_restraints 6
_refine_ls_restrained_S_all 1.053
_refine_ls_R_factor_all 0.0489
_refine_ls_R_factor_gt 0.0356
_refine_ls_shift/su_max 0.000
_refine_ls_shift/su_mean 0.000
_refine_ls_structure_factor_coef Fsqd
_refine_ls_weighting_details 'calc w=1/[\s^2^(Fo^2^)+(0.0472P)^2^+2.7018P] where P=(Fo^2^+2Fc^2^)/3'
_refine_ls_weighting_scheme calc
_refine_ls_wR_factor_gt 0.0826
_refine_ls_wR_factor_ref 0.0993
_reflns_number_gt 3309
_reflns_number_total 4225
_reflns_threshold_expression >2sigma(I)
_cod_data_source_file c002037k.txt
_cod_data_source_block compound3
_cod_depositor_comments
;
The following automatic conversions were performed:

'_symmetry_cell_setting' value 'Triclinic' changed to 'triclinic'
according to /home/saulius/struct/CIF-dictionaries/cif_core.dic
dictionary named 'cif_core.dic' version 2.4.2 from 2011-04-26.

Automatic conversion script
Id: cif_fix_values 1891 2012-01-12 08:04:46Z andrius 
;
_cod_original_sg_symbol_H-M 'P-1 '
_cod_database_code 7025604

loop_
_symmetry_equiv_pos_as_xyz
'x, y, z'
'-x, -y, -z'

loop_
_atom_site_label
_atom_site_type_symbol
_atom_site_fract_x
_atom_site_fract_y
_atom_site_fract_z
_atom_site_U_iso_or_equiv
_atom_site_adp_type
_atom_site_occupancy
_atom_site_symmetry_multiplicity
_atom_site_calc_flag
_atom_site_refinement_flags
Mo1 Mo 0.55046(7) 0.37446(5) 0.05634(4) 0.00995(14) Uani 1 1 d .
Mo2 Mo 0.96238(7) 0.59448(5) 0.21890(4) 0.01113(14) Uani 1 1 d .
Mo3 Mo 0.16428(7) 0.38725(5) 0.05243(4) 0.00987(14) Uani 1 1 d .
Mo4 Mo 0.56800(7) 0.61142(6) 0.22335(4) 0.01401(15) Uani 1 1 d .
Cu2 Cu 1.0000 0.5000 0.5000 0.0168(3) Uani 1 2 d S
Cu1 Cu 0.5000 0.0000 0.0000 0.0162(3) Uani 1 2 d S
N9 N 1.4684(8) 0.7839(6) 0.5895(5) 0.0295(15) Uani 1 1 d .
C9 C 1.5317(10) 0.9473(7) 0.4722(6) 0.0258(17) Uani 1 1 d .
H9A H 1.5164 0.9458 0.4007 0.031 Uiso 1 1 calc R
H9B H 1.6533 0.9673 0.4885 0.031 Uiso 1 1 calc R
N8 N 0.6758(7) 0.0278(5) 0.1064(4) 0.0191(13) Uani 1 1 d .
N7 N 1.1565(7) 0.1948(5) 0.3541(4) 0.0162(12) Uani 1 1 d .
N6 N 0.8786(7) 0.0131(6) 0.2015(4) 0.0202(13) Uani 1 1 d .
C8 C 1.1834(9) 0.1066(7) 0.2676(5) 0.0217(15) Uani 1 1 d .
H8A H 1.2812 0.0787 0.2826 0.026 Uiso 1 1 calc R
H8B H 1.2102 0.1560 0.2111 0.026 Uiso 1 1 calc R
O1W O 0.6777(7) 0.1104(5) -0.0910(4) 0.0262(12) Uani 1 1 d .
O1 O 0.8123(6) 0.7012(4) 0.2381(3) 0.0162(10) Uani 1 1 d .
O2 O 0.4764(6) 0.2075(4) 0.0686(3) 0.0172(10) Uani 1 1 d .
O3 O 1.0432(6) 0.4530(4) 0.1492(3) 0.0176(10) Uani 1 1 d .
O4 O 0.3736(5) 0.3873(4) -0.0368(3) 0.0131(9) Uani 1 1 d .
O5 O 1.1478(6) 0.7266(5) 0.2352(4) 0.0203(11) Uani 1 1 d .
O6 O 0.3879(5) 0.4553(4) 0.1479(3) 0.0138(9) Uani 1 1 d .
O7 O 0.5011(6) 0.7454(5) 0.2093(4) 0.0248(11) Uani 1 1 d .
O8 O 0.1109(6) 0.2251(4) 0.0734(3) 0.0184(10) Uani 1 1 d .
O9 O 0.9515(6) 0.5370(4) 0.3326(3) 0.0160(10) Uani 1 1 d .
O10 O 0.7121(5) 0.3916(4) -0.0280(3) 0.0141(10) Uani 1 1 d .
O11 O 0.6917(5) 0.4585(4) 0.1714(3) 0.0120(9) Uani 1 1 d .
O12 O 0.5219(7) 0.5804(5) 0.3408(4) 0.0269(12) Uani 1 1 d .
O13 O 0.9521(5) 0.6282(5) 0.0598(3) 0.0175(10) Uani 1 1 d .
C7 C 0.8032(9) -0.0224(7) 0.1120(6) 0.0244(16) Uani 1 1 d .
H7A H 0.8345 -0.0751 0.0600 0.029 Uiso 1 1 calc R
N5 N 1.4355(8) 0.8179(6) 0.5000(4) 0.0224(13) Uani 1 1 d .
C6 C 1.1287(9) 0.3099(7) 0.3569(5) 0.0211(15) Uani 1 1 d .
H6A H 1.1334 0.3567 0.3029 0.025 Uiso 1 1 calc R
N4 N 1.2346(7) 0.6324(6) 0.5115(4) 0.0215(13) Uani 1 1 d .
N3 N 1.0917(8) 0.3497(6) 0.4519(4) 0.0199(13) Uani 1 1 d .
C5 C 1.0273(9) -0.0165(7) 0.2394(6) 0.0259(17) Uani 1 1 d .
H5A H 1.0578 -0.0775 0.1888 0.031 Uiso 1 1 calc R
H5B H 0.9955 -0.0616 0.2977 0.031 Uiso 1 1 calc R
C4 C 1.1021(10) 0.2474(7) 0.5001(6) 0.0271(17) Uani 1 1 d U
H4A H 1.0848 0.2460 0.5680 0.033 Uiso 1 1 calc R
N2 N 0.8014(9) 0.0891(7) 0.2624(5) 0.0368(17) Uani 1 1 d .
C3 C 1.3440(9) 0.6724(8) 0.5934(6) 0.0287(18) Uani 1 1 d .
H3A H 1.3315 0.6247 0.6474 0.034 Uiso 1 1 calc R
C2 C 1.2989(9) 0.7260(7) 0.4541(5) 0.0229(16) Uani 1 1 d .
H2A H 1.2544 0.7268 0.3908 0.028 Uiso 1 1 calc R
C1 C 0.6816(11) 0.0950(8) 0.1983(6) 0.036(2) Uani 1 1 d .
H1A H 0.6066 0.1428 0.2160 0.043 Uiso 1 1 calc R
N1 N 1.1392(9) 0.1495(6) 0.4419(5) 0.0300(15) Uani 1 1 d .

loop_
_atom_site_aniso_label
_atom_site_aniso_U_11
_atom_site_aniso_U_22
_atom_site_aniso_U_33
_atom_site_aniso_U_23
_atom_site_aniso_U_13
_atom_site_aniso_U_12
Mo1 0.0094(3) 0.0107(3) 0.0107(3) 0.0017(2) 0.0005(2) 0.0045(2)
Mo2 0.0111(3) 0.0148(3) 0.0082(3) 0.0010(2) 0.0005(2) 0.0053(2)
Mo3 0.0095(3) 0.0127(3) 0.0082(3) 0.0018(2) 0.0012(2) 0.0045(2)
Mo4 0.0117(3) 0.0162(3) 0.0140(3) -0.0022(2) 0.0004(2) 0.0060(2)
Cu2 0.0165(6) 0.0136(6) 0.0183(6) -0.0009(5) 0.0006(5) 0.0034(5)
Cu1 0.0166(6) 0.0185(6) 0.0131(6) 0.0017(5) -0.0011(5) 0.0053(5)
N9 0.023(3) 0.033(4) 0.027(4) 0.012(3) -0.007(3) -0.001(3)
C9 0.028(4) 0.022(4) 0.021(4) 0.008(3) 0.008(3) -0.002(3)
N8 0.022(3) 0.018(3) 0.016(3) 0.000(2) -0.005(2) 0.005(2)
N7 0.020(3) 0.018(3) 0.012(3) -0.001(2) 0.003(2) 0.009(2)
N6 0.023(3) 0.022(3) 0.016(3) -0.005(2) -0.004(2) 0.011(3)
C8 0.021(4) 0.026(4) 0.020(4) -0.001(3) 0.001(3) 0.012(3)
O1W 0.033(3) 0.020(3) 0.023(3) 0.002(2) 0.012(2) 0.007(2)
O1 0.013(2) 0.017(2) 0.018(3) -0.0043(19) 0.0009(18) 0.0059(19)
O2 0.019(2) 0.016(2) 0.018(3) 0.0032(19) 0.003(2) 0.007(2)
O3 0.014(2) 0.021(3) 0.020(3) 0.008(2) 0.0022(19) 0.007(2)
O4 0.012(2) 0.017(2) 0.012(2) 0.0007(18) -0.0010(18) 0.0079(19)
O5 0.011(2) 0.022(3) 0.028(3) 0.007(2) -0.003(2) 0.004(2)
O6 0.014(2) 0.011(2) 0.016(2) 0.0033(18) -0.0009(18) 0.0030(18)
O7 0.022(3) 0.024(3) 0.030(3) -0.005(2) -0.002(2) 0.013(2)
O8 0.019(3) 0.020(3) 0.017(3) 0.004(2) 0.0040(19) 0.006(2)
O9 0.016(2) 0.020(2) 0.010(2) -0.0006(18) 0.0044(18) 0.0038(19)
O10 0.015(2) 0.012(2) 0.017(3) 0.0024(18) 0.0000(18) 0.0063(19)
O11 0.013(2) 0.017(2) 0.007(2) 0.0006(17) 0.0002(17) 0.0064(18)
O12 0.031(3) 0.037(3) 0.012(3) -0.003(2) 0.007(2) 0.012(2)
O13 0.012(2) 0.024(3) 0.017(3) 0.007(2) -0.0025(19) 0.005(2)
C7 0.022(4) 0.020(4) 0.026(4) -0.008(3) -0.002(3) 0.005(3)
N5 0.026(3) 0.019(3) 0.020(3) 0.004(2) 0.001(3) 0.003(3)
C6 0.027(4) 0.019(4) 0.019(4) 0.005(3) 0.004(3) 0.009(3)
N4 0.022(3) 0.018(3) 0.021(3) 0.001(2) -0.001(2) 0.002(3)
N3 0.027(3) 0.021(3) 0.013(3) -0.004(2) 0.005(2) 0.012(3)
C5 0.023(4) 0.017(4) 0.037(5) -0.002(3) -0.009(3) 0.008(3)
C4 0.0281(19) 0.0273(19) 0.0266(19) 0.0032(10) 0.0026(10) 0.0099(11)
N2 0.032(4) 0.051(5) 0.032(4) -0.005(3) -0.011(3) 0.025(4)
C3 0.018(4) 0.031(4) 0.033(5) 0.012(3) -0.005(3) -0.001(3)
C2 0.023(4) 0.023(4) 0.020(4) 0.005(3) -0.005(3) 0.003(3)
C1 0.037(5) 0.044(5) 0.033(5) -0.009(4) -0.013(4) 0.027(4)
N1 0.042(4) 0.034(4) 0.021(4) 0.006(3) 0.004(3) 0.022(3)

loop_
_atom_type_symbol
_atom_type_description
_atom_type_scat_dispersion_real
_atom_type_scat_dispersion_imag
_atom_type_scat_source
C C 0.0033 0.0016 'International Tables Vol C Tables 4.2.6.8 and 6.1.1.4'
H H 0.0000 0.0000 'International Tables Vol C Tables 4.2.6.8 and 6.1.1.4'
N N 0.0061 0.0033 'International Tables Vol C Tables 4.2.6.8 and 6.1.1.4'
O O 0.0106 0.0060 'International Tables Vol C Tables 4.2.6.8 and 6.1.1.4'
Cu Cu 0.3201 1.2651 'International Tables Vol C Tables 4.2.6.8 and 6.1.1.4'
Mo Mo -1.6832 0.6857 'International Tables Vol C Tables 4.2.6.8 and 6.1.1.4'

loop_
_geom_angle_atom_site_label_1
_geom_angle_atom_site_label_2
_geom_angle_atom_site_label_3
_geom_angle
_geom_angle_site_symmetry_1
_geom_angle_site_symmetry_3
O2 Mo1 O10 105.7(2) . .
O2 Mo1 O11 105.5(2) . .
O10 Mo1 O11 97.46(19) . .
O2 Mo1 O4 101.3(2) . .
O10 Mo1 O4 96.60(19) . .
O11 Mo1 O4 144.90(18) . .
O2 Mo1 O6 103.11(19) . .
O10 Mo1 O6 151.07(17) . .
O11 Mo1 O6 77.14(17) . .
O4 Mo1 O6 75.05(17) . .
O2 Mo1 O4 174.28(18) . 2_665
O10 Mo1 O4 78.21(17) . 2_665
O11 Mo1 O4 77.79(16) . 2_665
O4 Mo1 O4 73.86(18) . 2_665
O6 Mo1 O4 72.86(15) . 2_665
O2 Mo1 Mo4 125.99(15) . .
O10 Mo1 Mo4 119.77(14) . .
O11 Mo1 Mo4 44.68(12) . .
O4 Mo1 Mo4 100.78(12) . .
O6 Mo1 Mo4 39.09(12) . .
O4 Mo1 Mo4 53.22(10) 2_665 .
O2 Mo1 Mo3 91.10(15) . .
O10 Mo1 Mo3 135.68(14) . .
O11 Mo1 Mo3 117.44(13) . .
O4 Mo1 Mo3 39.29(12) . .
O6 Mo1 Mo3 40.31(12) . .
O4 Mo1 Mo3 83.21(10) 2_665 .
Mo4 Mo1 Mo3 76.606(18) . .
O5 Mo2 O9 101.8(2) . .
O5 Mo2 O1 95.3(2) . .
O9 Mo2 O1 100.3(2) . .
O5 Mo2 O3 101.3(2) . .
O9 Mo2 O3 94.68(19) . .
O1 Mo2 O3 154.79(19) . .
O5 Mo2 O13 87.4(2) . .
O9 Mo2 O13 169.08(19) . .
O1 Mo2 O13 84.37(18) . .
O3 Mo2 O13 77.64(17) . .
O5 Mo2 O11 163.31(19) . .
O9 Mo2 O11 91.76(18) . .
O1 Mo2 O11 72.48(17) . .
O3 Mo2 O11 87.04(17) . .
O13 Mo2 O11 80.19(16) . .
O8 Mo3 O13 101.9(2) . 2_665
O8 Mo3 O3 100.6(2) . 1_455
O13 Mo3 O3 104.7(2) 2_665 1_455
O8 Mo3 O4 96.86(19) . .
O13 Mo3 O4 86.01(18) 2_665 .
O3 Mo3 O4 157.05(18) 1_455 .
O8 Mo3 O6 94.99(19) . .
O13 Mo3 O6 154.24(19) 2_665 .
O3 Mo3 O6 90.93(18) 1_455 .
O4 Mo3 O6 72.68(17) . .
O8 Mo3 O10 169.59(19) . 2_665
O13 Mo3 O10 84.60(18) 2_665 2_665
O3 Mo3 O10 85.39(17) 1_455 2_665
O4 Mo3 O10 75.32(16) . 2_665
O6 Mo3 O10 76.25(15) . 2_665
O8 Mo3 Mo1 83.74(15) . .
O13 Mo3 Mo1 121.80(15) 2_665 .
O3 Mo3 Mo1 131.49(14) 1_455 .
O4 Mo3 Mo1 36.27(11) . .
O6 Mo3 Mo1 40.74(12) . .
O10 Mo3 Mo1 85.92(10) 2_665 .
O12 Mo4 O7 105.0(2) . .
O12 Mo4 O1 101.4(2) . .
O7 Mo4 O1 99.3(2) . .
O12 Mo4 O6 99.5(2) . .
O7 Mo4 O6 104.2(2) . .
O1 Mo4 O6 143.08(18) . .
O12 Mo4 O11 101.6(2) . .
O7 Mo4 O11 153.3(2) . .
O1 Mo4 O11 73.51(17) . .
O6 Mo4 O11 72.68(16) . .
O12 Mo4 Mo1 119.54(18) . .
O7 Mo4 Mo1 125.55(17) . .
O1 Mo4 Mo1 100.72(13) . .
O6 Mo4 Mo1 42.36(12) . .
O11 Mo4 Mo1 36.41(11) . .
N4 Cu2 N4 180.0 . 2_766
N4 Cu2 N3 91.4(2) . .
N4 Cu2 N3 88.6(2) 2_766 .
N4 Cu2 N3 88.6(2) . 2_766
N4 Cu2 N3 91.4(2) 2_766 2_766
N3 Cu2 N3 180.000(2) . 2_766
N4 Cu2 O9 87.6(2) . 2_766
N4 Cu2 O9 92.4(2) 2_766 2_766
N3 Cu2 O9 87.73(19) . 2_766
N3 Cu2 O9 92.27(19) 2_766 2_766
N4 Cu2 O9 92.4(2) . .
N4 Cu2 O9 87.6(2) 2_766 .
N3 Cu2 O9 92.27(19) . .
N3 Cu2 O9 87.73(19) 2_766 .
O9 Cu2 O9 180.000(1) 2_766 .
N8 Cu1 N8 180.0(3) . 2_655
N8 Cu1 O1W 87.7(2) . 2_655
N8 Cu1 O1W 92.3(2) 2_655 2_655
N8 Cu1 O1W 92.3(2) . .
N8 Cu1 O1W 87.7(2) 2_655 .
O1W Cu1 O1W 180.0(2) 2_655 .
N8 Cu1 O2 93.09(19) . 2_655
N8 Cu1 O2 86.91(19) 2_655 2_655
O1W Cu1 O2 85.04(17) 2_655 2_655
O1W Cu1 O2 94.96(17) . 2_655
N8 Cu1 O2 86.91(19) . .
N8 Cu1 O2 93.09(19) 2_655 .
O1W Cu1 O2 94.96(17) 2_655 .
O1W Cu1 O2 85.04(17) . .
O2 Cu1 O2 180.0(2) 2_655 .
C3 N9 N5 103.0(6) . .
N5 C9 C9 109.1(7) . 2_876
C7 N8 C1 102.9(6) . .
C7 N8 Cu1 131.0(5) . .
C1 N8 Cu1 125.8(5) . .
C6 N7 N1 112.9(5) . .
C6 N7 C8 129.0(6) . .
N1 N7 C8 117.7(5) . .
C7 N6 N2 111.4(6) . .
C7 N6 C5 128.4(6) . .
N2 N6 C5 120.2(6) . .
N7 C8 C5 112.4(6) . .
Mo2 O1 Mo4 118.3(2) . .
Mo1 O2 Cu1 141.8(2) . .
Mo3 O3 Mo2 153.1(3) 1_655 .
Mo1 O4 Mo3 104.44(19) . .
Mo1 O4 Mo1 106.14(18) . 2_665
Mo3 O4 Mo1 94.52(15) . 2_665
Mo4 O6 Mo3 147.1(2) . .
Mo4 O6 Mo1 98.55(18) . .
Mo3 O6 Mo1 98.95(18) . .
Mo2 O9 Cu2 166.2(2) . .
Mo1 O10 Mo3 111.4(2) . 2_665
Mo1 O11 Mo4 98.91(18) . .
Mo1 O11 Mo2 141.1(2) . .
Mo4 O11 Mo2 94.73(16) . .
Mo3 O13 Mo2 150.6(2) 2_665 .
N6 C7 N8 110.0(6) . .
C2 N5 N9 110.0(6) . .
C2 N5 C9 128.8(6) . .
N9 N5 C9 120.7(6) . .
N7 C6 N3 108.9(6) . .
C2 N4 C3 103.5(6) . .
C2 N4 Cu2 127.1(5) . .
C3 N4 Cu2 126.9(5) . .
C4 N3 C6 101.7(6) . .
C4 N3 Cu2 129.0(5) . .
C6 N3 Cu2 128.2(5) . .
N6 C5 C8 113.7(6) . .
N1 C4 N3 114.6(7) . .
C1 N2 N6 99.9(6) . .
N9 C3 N4 113.8(7) . .
N5 C2 N4 109.7(6) . .
N2 C1 N8 115.8(7) . .
N7 N1 C4 101.8(6) . .

loop_
_geom_bond_atom_site_label_1
_geom_bond_atom_site_label_2
_geom_bond_distance
_geom_bond_site_symmetry_2
Mo1 O2 1.715(4) .
Mo1 O10 1.734(4) .
Mo1 O11 1.875(4) .
Mo1 O4 1.966(4) .
Mo1 O6 2.126(4) .
Mo1 O4 2.460(4) 2_665
Mo1 Mo4 3.1201(9) .
Mo1 Mo3 3.2178(9) .
Mo2 O5 1.701(5) .
Mo2 O9 1.719(4) .
Mo2 O1 1.922(4) .
Mo2 O3 1.966(4) .
Mo2 O13 2.229(4) .
Mo2 O11 2.266(4) .
Mo3 O8 1.701(4) .
Mo3 O13 1.749(4) 2_665
Mo3 O3 1.844(4) 1_455
Mo3 O4 2.104(4) .
Mo3 O6 2.107(4) .
Mo3 O10 2.314(4) 2_665
Mo4 O12 1.683(5) .
Mo4 O7 1.714(5) .
Mo4 O1 1.923(4) .
Mo4 O6 1.989(4) .
Mo4 O11 2.221(4) .
Cu2 N4 1.982(6) .
Cu2 N4 1.982(6) 2_766
Cu2 N3 2.011(5) .
Cu2 N3 2.011(5) 2_766
Cu2 O9 2.398(4) 2_766
Cu2 O9 2.398(4) .
Cu1 N8 1.958(6) .
Cu1 N8 1.958(6) 2_655
Cu1 O1W 2.079(5) 2_655
Cu1 O1W 2.079(5) .
Cu1 O2 2.347(4) 2_655
Cu1 O2 2.347(4) .
N9 C3 1.303(9) .
N9 N5 1.356(8) .
C9 N5 1.451(8) .
C9 C9 1.499(14) 2_876
N8 C7 1.323(9) .
N8 C1 1.341(10) .
N7 C6 1.311(8) .
N7 N1 1.330(8) .
N7 C8 1.463(8) .
N6 C7 1.308(9) .
N6 N2 1.375(8) .
N6 C5 1.461(8) .
C8 C5 1.515(10) .
O3 Mo3 1.844(4) 1_655
O4 Mo1 2.460(4) 2_665
O10 Mo3 2.314(4) 2_665
O13 Mo3 1.749(4) 2_665
N5 C2 1.316(9) .
C6 N3 1.364(9) .
N4 C2 1.320(9) .
N4 C3 1.353(9) .
N3 C4 1.364(9) .
C4 N1 1.336(9) .
N2 C1 1.329(10) .
